data_7239502
loop_
_publ_author_name
'Efthymiou, Constantinos G.'
'Kyprianidou, Eleni J.'
'Milios, Constantinos J.'
'Manos, Manolis J.'
'Tasiopoulos, Anastasios J.'

_publ_section_title
;
 Flexible lanthanide MOFs as highly selective and reusable liquid MeOH
 sorbents
;
_journal_issue 16
_journal_name_full 'Journal of Materials Chemistry A'
_journal_page_first 5061
_journal_paper_doi 10.1039/c3ta00115f
_journal_volume 1
_journal_year 2013
_chemical_formula_moiety 'C82 H68 Ho4 N10 O31, 4 (O0.25)'
_chemical_formula_sum 'C82 H68 Ho4 N10 O32'
_chemical_formula_weight 2365.18
_space_group_IT_number 15
_space_group_name_Hall '-C 2yc'
_space_group_name_H-M_alt 'C 1 2/c 1'
_symmetry_cell_setting monoclinic
_symmetry_space_group_name_H-M 'C 1 2/c 1'
_atom_sites_solution_hydrogens geom
_atom_sites_solution_primary direct
_atom_sites_solution_secondary difmap
_audit_creation_method SHELXL-97
_cell_angle_alpha 90.00
_cell_angle_beta 99.650(6)
_cell_angle_gamma 90.00
_cell_formula_units_Z 2
_cell_length_a 28.6752(16)
_cell_length_b 14.3540(7)
_cell_length_c 13.3467(10)
_cell_measurement_reflns_used 6104
_cell_measurement_temperature 100(2)
_cell_measurement_theta_max 25.0735
_cell_measurement_theta_min 3.0285
_cell_volume 5415.8(6)
_computing_cell_refinement 'CrysAlis RED'
_computing_data_collection 'CrysAlis CCD'
_computing_data_reduction 'CrysAlis RED'
_computing_molecular_graphics
;
DIAMOND (Brandenburg, 2006)
MERCURY (Bruno et al. 2002)
;
_computing_publication_material 'WINGX (Farrugia, 1999)'
_computing_structure_refinement 'SHELXL-97 (Sheldrick, 1997)'
_computing_structure_solution 'SHELXL-97 (Sheldrick, 1997)'
_diffrn_ambient_temperature 100(2)
_diffrn_detector_area_resol_mean 10.4223
_diffrn_measured_fraction_theta_full 0.998
_diffrn_measured_fraction_theta_max 0.998
_diffrn_measurement_device_type 'SuperNova, Dual, Cu at zero, Atlas'
_diffrn_measurement_method '\w scans'
_diffrn_radiation_monochromator mirror
_diffrn_radiation_source 'SuperNova (Mo) X-ray Source'
_diffrn_radiation_type MoK\a
_diffrn_radiation_wavelength 0.71073
_diffrn_reflns_av_R_equivalents 0.0475
_diffrn_reflns_av_sigmaI/netI 0.0394
_diffrn_reflns_limit_h_max 34
_diffrn_reflns_limit_h_min -34
_diffrn_reflns_limit_k_max 17
_diffrn_reflns_limit_k_min -16
_diffrn_reflns_limit_l_max 15
_diffrn_reflns_limit_l_min -15
_diffrn_reflns_number 18439
_diffrn_reflns_theta_full 25.00
_diffrn_reflns_theta_max 25.00
_diffrn_reflns_theta_min 3.10
_exptl_absorpt_coefficient_mu 2.962
_exptl_absorpt_correction_T_max 1.00000
_exptl_absorpt_correction_T_min 0.59466
_exptl_absorpt_correction_type multi-scan
_exptl_absorpt_process_details 'Empirical absorption correction (CrysAlis RED, Oxford Diffraction)'
_exptl_crystal_colour colorless
_exptl_crystal_density_diffrn 1.450
_exptl_crystal_density_method 'not measured'
_exptl_crystal_description plate
_exptl_crystal_F_000 2308
_exptl_crystal_size_max 0.07
_exptl_crystal_size_mid 0.05
_exptl_crystal_size_min 0.03
_refine_diff_density_max 3.844
_refine_diff_density_min -3.485
_refine_diff_density_rms 0.256
_refine_ls_extinction_method none
_refine_ls_goodness_of_fit_ref 1.031
_refine_ls_hydrogen_treatment constr
_refine_ls_matrix_type full
_refine_ls_number_parameters 325
_refine_ls_number_reflns 4749
_refine_ls_number_restraints 80
_refine_ls_restrained_S_all 1.024
_refine_ls_R_factor_all 0.0925
_refine_ls_R_factor_gt 0.0864
_refine_ls_shift/su_max 0.000
_refine_ls_shift/su_mean 0.000
_refine_ls_structure_factor_coef Fsqd
_refine_ls_weighting_details 'calc w=1/[\s^2^(Fo^2^)+(0.0703P)^2^+571.5667P] where P=(Fo^2^+2Fc^2^)/3'
_refine_ls_weighting_scheme calc
_refine_ls_wR_factor_gt 0.2292
_refine_ls_wR_factor_ref 0.2318
_reflns_number_gt 4093
_reflns_number_total 4749
_reflns_threshold_expression >2sigma(I)
_cod_data_source_file c3ta00115f.txt
_cod_data_source_block UCY-12
_cod_depositor_comments
;
The following automatic conversions were performed:

data item '_symmetry_cell_setting' value 'Monoclinic' was changed to
'monoclinic' in accordance with the
/home/saulius/struct/COD-crude-data/automatic-downloads/DataCite-retrospective/RSC/depositions/lib/dictionaries/cif_core.dic
dictionary named 'cif_core.dic' version 2.4.2 last updated on
2011-04-26.

Automatic conversion script
Id: cif_fix_values 6909 2019-04-08 15:41:33Z antanas 
;
_cod_original_sg_symbol_H-M 'C 2/c'
_cod_database_code 7239502

loop_
_symmetry_equiv_pos_as_xyz
'x, y, z'
'-x, y, -z+1/2'
'x+1/2, y+1/2, z'
'-x+1/2, y+1/2, -z+1/2'
'-x, -y, -z'
'x, -y, z-1/2'
'-x+1/2, -y+1/2, -z'
'x+1/2, -y+1/2, z-1/2'

loop_
_atom_site_label
_atom_site_type_symbol
_atom_site_fract_x
_atom_site_fract_y
_atom_site_fract_z
_atom_site_U_iso_or_equiv
_atom_site_adp_type
_atom_site_occupancy
_atom_site_symmetry_multiplicity
_atom_site_calc_flag
_atom_site_refinement_flags
Ho1 Ho 0.31659(2) 0.21251(4) 1.03973(5) 0.0298(3) Uani 1 1 d .
O1 O 0.3892(4) 0.1833(9) 0.9816(12) 0.061(4) Uani 1 1 d .
O2 O 0.3772(4) 0.3308(9) 1.0060(11) 0.057(3) Uani 1 1 d .
O3 O 0.2937(4) 0.0743(7) 0.9456(9) 0.043(3) Uani 1 1 d .
O4 O 0.2700(4) 0.3427(7) 1.0447(8) 0.039(2) Uani 1 1 d .
O5 O 0.2993(3) 0.2623(7) 0.8721(9) 0.040(3) Uani 1 1 d .
O6 O 0.2288(4) 0.3361(8) 0.8391(9) 0.046(3) Uani 1 1 d .
O7 O 0.3589(8) 0.2729(16) 1.1880(17) 0.060(7) Uani 0.75 1 d PDU
O7A O 0.3460(15) 0.288(3) 1.200(3) 0.014(8) Uani 0.25 1 d PU
O8 O 0.3575(5) 0.0891(11) 1.1373(11) 0.043(3) Uani 0.75 1 d PDU
O8A O 0.350(2) 0.025(5) 1.142(5) 0.078(17) Uani 0.25 1 d PU
N1 N 0.4023(4) 0.4211(11) 0.6498(12) 0.049(4) Uani 1 1 d .
N2 N 0.3771(13) 0.370(3) 1.330(3) 0.119(11) Uani 0.75 1 d PDU
N3 N 0.3821(11) 0.013(2) 1.304(2) 0.095(9) Uani 0.75 1 d PDU
C1 C 0.4025(6) 0.2636(14) 0.9800(13) 0.047(4) Uani 1 1 d .
C2 C 0.4472(6) 0.2873(12) 0.9430(15) 0.048(4) Uani 1 1 d .
C3 C 0.4611(7) 0.3762(15) 0.9341(17) 0.063(6) Uani 1 1 d .
H3 H 0.4421 0.4247 0.9500 0.076 Uiso 1 1 calc R
C4 C 0.5051(6) 0.3967(14) 0.9000(16) 0.057(5) Uani 1 1 d .
H4 H 0.5148 0.4580 0.8938 0.069 Uiso 1 1 calc R
C5 C 0.4675(7) 0.3232(16) 0.6231(18) 0.068(6) Uani 1 1 d .
C6 C 0.5195(10) 0.236(2) 0.888(4) 0.16(2) Uani 1 1 d .
H6 H 0.5404 0.1875 0.8808 0.194 Uiso 1 1 calc R
C7 C 0.4745(8) 0.2151(17) 0.910(3) 0.107(12) Uani 1 1 d .
H7 H 0.4628 0.1546 0.9033 0.128 Uiso 1 1 calc R
C8 C 0.4194(6) 0.3415(15) 0.6489(15) 0.058(5) Uani 1 1 d .
C9 C 0.2490(5) 0.0855(11) 0.9264(11) 0.035(3) Uani 1 1 d .
C10 C 0.2198(5) 0.0107(10) 0.8701(12) 0.035(3) Uani 1 1 d .
C11 C 0.2614(5) 0.4509(10) 0.6956(12) 0.035(3) Uani 1 1 d .
H11 H 0.2299 0.4564 0.7033 0.041 Uiso 1 1 calc R
C12 C 0.2901(5) 0.3831(10) 0.7498(11) 0.034(3) Uani 1 1 d .
C13 C 0.3370(5) 0.3732(11) 0.7362(12) 0.040(4) Uani 1 1 d .
H13 H 0.3561 0.3285 0.7730 0.048 Uiso 1 1 calc R
C14 C 0.3551(5) 0.4296(11) 0.6681(12) 0.040(4) Uani 1 1 d .
C15 C 0.3279(5) 0.5015(10) 0.6186(12) 0.038(4) Uani 1 1 d .
H15 H 0.3412 0.5433 0.5782 0.046 Uiso 1 1 calc R
C16 C 0.2712(5) 0.3222(12) 0.8273(13) 0.041(4) Uani 1 1 d .
C17 C 0.3442(16) 0.317(3) 1.253(3) 0.124(16) Uani 0.75 1 d PDU
C18 C 0.3548(16) 0.418(3) 1.393(3) 0.118(14) Uani 0.75 1 d PDU
H18A H 0.3237 0.3930 1.3911 0.177 Uiso 0.75 1 calc PR
H18B H 0.3524 0.4823 1.3715 0.177 Uiso 0.75 1 calc PR
H18C H 0.3723 0.4144 1.4605 0.177 Uiso 0.75 1 calc PR
C19 C 0.4222(14) 0.378(3) 1.305(3) 0.123(15) Uani 0.75 1 d PDU
H19A H 0.4267 0.3311 1.2571 0.184 Uiso 0.75 1 calc PR
H19B H 0.4453 0.3710 1.3657 0.184 Uiso 0.75 1 calc PR
H19C H 0.4256 0.4387 1.2765 0.184 Uiso 0.75 1 calc PR
C20 C 0.3658(13) 0.087(3) 1.233(2) 0.094(11) Uani 0.75 1 d PDU
C21 C 0.372(2) -0.070(4) 1.236(4) 0.18(2) Uani 0.75 1 d PDU
H21A H 0.3816 -0.1258 1.2744 0.265 Uiso 0.75 1 calc PR
H21B H 0.3901 -0.0654 1.1813 0.265 Uiso 0.75 1 calc PR
H21C H 0.3392 -0.0731 1.2089 0.265 Uiso 0.75 1 calc PR
C22 C 0.402(2) 0.026(4) 1.411(4) 0.18(2) Uani 0.75 1 d PDU
H22A H 0.4100 -0.0331 1.4418 0.263 Uiso 0.75 1 calc PR
H22B H 0.3798 0.0576 1.4445 0.263 Uiso 0.75 1 calc PR
H22C H 0.4305 0.0634 1.4155 0.263 Uiso 0.75 1 calc PR

loop_
_atom_site_aniso_label
_atom_site_aniso_U_11
_atom_site_aniso_U_22
_atom_site_aniso_U_33
_atom_site_aniso_U_23
_atom_site_aniso_U_13
_atom_site_aniso_U_12
Ho1 0.0197(3) 0.0308(4) 0.0416(4) -0.0001(3) 0.0126(3) -0.0014(3)
O1 0.036(6) 0.054(8) 0.103(11) 0.009(7) 0.037(7) 0.005(6)
O2 0.045(7) 0.051(7) 0.084(9) -0.022(7) 0.036(7) -0.015(6)
O3 0.035(6) 0.029(5) 0.069(8) -0.005(5) 0.019(5) -0.003(4)
O4 0.033(5) 0.034(6) 0.054(7) -0.009(5) 0.021(5) -0.004(4)
O5 0.028(5) 0.042(6) 0.055(7) 0.011(5) 0.022(5) 0.016(5)
O6 0.031(6) 0.056(7) 0.057(7) 0.022(6) 0.025(5) 0.005(5)
O7 0.058(8) 0.062(8) 0.058(8) -0.003(5) 0.009(5) 0.001(5)
O7A 0.015(9) 0.014(9) 0.014(9) -0.002(5) 0.001(5) 0.000(5)
O8 0.039(5) 0.046(5) 0.044(5) 0.005(4) 0.010(4) 0.006(4)
O8A 0.077(18) 0.079(18) 0.078(18) -0.001(5) 0.015(6) 0.000(5)
N1 0.025(7) 0.061(10) 0.068(10) 0.015(8) 0.026(7) 0.008(6)
N2 0.120(12) 0.119(12) 0.118(12) -0.001(5) 0.018(5) -0.001(5)
N3 0.095(10) 0.093(10) 0.095(10) 0.002(5) 0.014(5) 0.000(5)
C1 0.031(8) 0.065(12) 0.047(10) 0.003(9) 0.010(7) -0.008(8)
C2 0.034(8) 0.045(10) 0.070(12) -0.003(9) 0.018(8) -0.009(7)
C3 0.047(10) 0.063(12) 0.090(15) -0.016(11) 0.040(11) -0.004(9)
C4 0.044(10) 0.050(11) 0.078(13) -0.014(10) 0.010(9) -0.004(8)
C5 0.050(11) 0.068(13) 0.096(16) 0.026(12) 0.039(11) 0.012(10)
C6 0.073(17) 0.09(2) 0.34(6) -0.13(3) 0.12(3) -0.042(16)
C7 0.043(12) 0.061(14) 0.23(4) 0.029(18) 0.053(17) -0.005(10)
C8 0.042(10) 0.079(14) 0.059(11) 0.008(10) 0.026(9) 0.009(10)
C9 0.028(7) 0.038(8) 0.043(8) 0.001(7) 0.020(6) 0.000(6)
C10 0.027(7) 0.029(7) 0.053(9) 0.005(7) 0.018(7) 0.000(6)
C11 0.024(7) 0.035(8) 0.047(9) 0.002(7) 0.013(6) 0.003(6)
C12 0.030(7) 0.038(8) 0.039(8) 0.005(7) 0.017(6) 0.002(6)
C13 0.034(8) 0.039(8) 0.052(9) 0.017(7) 0.023(7) 0.011(7)
C14 0.029(8) 0.044(9) 0.050(9) 0.001(7) 0.019(7) 0.006(7)
C15 0.038(8) 0.030(8) 0.055(10) 0.013(7) 0.030(7) 0.005(6)
C16 0.026(8) 0.048(9) 0.048(9) 0.015(8) 0.007(7) 0.003(7)
C17 0.124(16) 0.124(16) 0.123(16) 0.001(5) 0.021(6) 0.000(5)
C18 0.119(15) 0.118(15) 0.117(15) 0.001(5) 0.019(5) 0.000(5)
C19 0.123(15) 0.122(15) 0.122(15) 0.000(5) 0.020(6) 0.001(5)
C20 0.093(11) 0.094(11) 0.095(11) 0.000(5) 0.014(5) 0.000(5)
C21 0.18(2) 0.18(2) 0.18(2) -0.002(5) 0.031(6) 0.000(5)
C22 0.18(2) 0.18(2) 0.18(2) -0.001(5) 0.030(6) 0.000(5)

loop_
_atom_type_symbol
_atom_type_description
_atom_type_scat_dispersion_real
_atom_type_scat_dispersion_imag
_atom_type_scat_source
C C 0.0033 0.0016 'International Tables Vol C Tables 4.2.6.8 and 6.1.1.4'
H H 0.0000 0.0000 'International Tables Vol C Tables 4.2.6.8 and 6.1.1.4'
N N 0.0061 0.0033 'International Tables Vol C Tables 4.2.6.8 and 6.1.1.4'
O O 0.0106 0.0060 'International Tables Vol C Tables 4.2.6.8 and 6.1.1.4'
Ho Ho -0.2175 4.6783 'International Tables Vol C Tables 4.2.6.8 and 6.1.1.4'

loop_
_geom_angle_atom_site_label_1
_geom_angle_atom_site_label_2
_geom_angle_atom_site_label_3
_geom_angle
_geom_angle_site_symmetry_1
_geom_angle_site_symmetry_3
O4 Ho1 O7 84.0(6) . .
O4 Ho1 O5 75.4(4) . .
O7 Ho1 O5 135.0(6) . .
O4 Ho1 O6 80.2(4) . 7_557
O7 Ho1 O6 78.1(7) . 7_557
O5 Ho1 O6 134.7(4) . 7_557
O4 Ho1 O1 134.1(4) . .
O7 Ho1 O1 89.0(7) . .
O5 Ho1 O1 78.3(4) . .
O6 Ho1 O1 142.1(4) 7_557 .
O4 Ho1 O3 125.6(4) . .
O7 Ho1 O3 145.4(6) . .
O5 Ho1 O3 75.7(4) . .
O6 Ho1 O3 88.9(4) 7_557 .
O1 Ho1 O3 81.9(4) . .
O4 Ho1 O8 145.1(4) . .
O7 Ho1 O8 70.8(7) . .
O5 Ho1 O8 139.5(4) . .
O6 Ho1 O8 71.4(4) 7_557 .
O1 Ho1 O8 70.8(5) . .
O3 Ho1 O8 74.7(5) . .
O4 Ho1 O7A 74.2(10) . .
O7 Ho1 O7A 11.4(10) . .
O5 Ho1 O7A 134.3(10) . .
O6 Ho1 O7A 71.1(10) 7_557 .
O1 Ho1 O7A 100.0(11) . .
O3 Ho1 O7A 149.9(10) . .
O8 Ho1 O7A 77.6(10) . .
O4 Ho1 O2 83.0(4) . .
O7 Ho1 O2 67.8(6) . .
O5 Ho1 O2 70.3(4) . .
O6 Ho1 O2 143.3(4) 7_557 .
O1 Ho1 O2 52.7(4) . .
O3 Ho1 O2 127.1(4) . .
O8 Ho1 O2 107.9(5) . .
O7A Ho1 O2 72.9(10) . .
O4 Ho1 O4 75.6(4) . 7_557
O7 Ho1 O4 142.3(6) . 7_557
O5 Ho1 O4 69.6(4) . 7_557
O6 Ho1 O4 67.6(4) 7_557 7_557
O1 Ho1 O4 127.8(4) . 7_557
O3 Ho1 O4 51.4(3) . 7_557
O8 Ho1 O4 110.3(5) . 7_557
O7A Ho1 O4 131.9(11) . 7_557
O2 Ho1 O4 138.1(4) . 7_557
O4 Ho1 C1 109.6(5) . .
O7 Ho1 C1 77.6(7) . .
O5 Ho1 C1 72.6(4) . .
O6 Ho1 C1 152.5(5) 7_557 .
O1 Ho1 C1 25.4(5) . .
O3 Ho1 C1 104.2(5) . .
O8 Ho1 C1 88.6(5) . .
O7A Ho1 C1 86.6(11) . .
O2 Ho1 C1 27.3(5) . .
O4 Ho1 C1 139.0(4) 7_557 .
O4 Ho1 C9 100.7(4) . .
O7 Ho1 C9 153.3(6) . .
O5 Ho1 C9 71.0(4) . .
O6 Ho1 C9 76.9(4) 7_557 .
O1 Ho1 C9 105.3(4) . .
O3 Ho1 C9 25.7(4) . .
O8 Ho1 C9 92.4(5) . .
O7A Ho1 C9 148.0(10) . .
O2 Ho1 C9 138.7(4) . .
O4 Ho1 C9 25.7(3) 7_557 .
C1 Ho1 C9 123.9(5) . .
C1 O1 Ho1 97.7(11) . .
C1 O2 Ho1 88.9(10) . .
C9 O3 Ho1 100.4(9) . .
C9 O4 Ho1 163.2(11) 7_557 .
C9 O4 Ho1 87.2(9) 7_557 7_557
Ho1 O4 Ho1 104.4(4) . 7_557
C16 O5 Ho1 133.1(10) . .
C16 O6 Ho1 133.8(10) . 7_557
C17 O7 Ho1 128(3) . .
C17 O7A Ho1 156(5) . .
O8A O8 C20 85(5) . .
O8A O8 Ho1 131(4) . .
C20 O8 Ho1 124.3(19) . .
O8 O8A C20 56(4) . .
O8 O8A C21 133(6) . .
C20 O8A C21 82(4) . .
C8 N1 C14 117.9(15) . .
C18 N2 C19 132(4) . .
C18 N2 C17 113(4) . .
C19 N2 C17 113(4) . .
C20 N3 C22 125(4) . .
C20 N3 C21 101(3) . .
C22 N3 C21 134(4) . .
O1 C1 O2 120.7(15) . .
O1 C1 C2 120.9(17) . .
O2 C1 C2 118.3(16) . .
O1 C1 Ho1 56.9(8) . .
O2 C1 Ho1 63.8(8) . .
C2 C1 Ho1 176.7(13) . .
C3 C2 C7 118.6(16) . .
C3 C2 C1 121.9(16) . .
C7 C2 C1 119.3(16) . .
C2 C3 C4 120.5(17) . .
C2 C3 H3 119.7 . .
C4 C3 H3 119.7 . .
C5 C4 C3 118.5(18) 2_656 .
C5 C4 H4 120.8 2_656 .
C3 C4 H4 120.8 . .
C6 C5 C4 121.1(19) 2_656 2_656
C6 C5 C8 119(2) 2_656 .
C4 C5 C8 119.9(19) 2_656 .
C5 C6 C7 121(2) 2_656 .
C5 C6 H6 119.7 2_656 .
C7 C6 H6 119.7 . .
C6 C7 C2 119(2) . .
C6 C7 H7 120.4 . .
C2 C7 H7 120.4 . .
N1 C8 C5 122.8(18) . .
O4 C9 O3 121.0(14) 7_557 .
O4 C9 C10 120.7(13) 7_557 .
O3 C9 C10 118.3(13) . .
O4 C9 Ho1 67.1(8) 7_557 .
O3 C9 Ho1 54.0(7) . .
C10 C9 Ho1 172.0(10) . .
C11 C10 C15 119.5(14) 4_546 4_546
C11 C10 C9 121.2(12) 4_546 .
C15 C10 C9 119.3(13) 4_546 .
C12 C11 C10 119.9(13) . 4_556
C12 C11 H11 120.0 . .
C10 C11 H11 120.0 4_556 .
C11 C12 C13 120.0(13) . .
C11 C12 C16 120.5(12) . .
C13 C12 C16 119.4(13) . .
C14 C13 C12 120.2(14) . .
C14 C13 H13 119.9 . .
C12 C13 H13 119.9 . .
C13 C14 C15 120.3(13) . .
C13 C14 N1 122.5(14) . .
C15 C14 N1 117.1(14) . .
C14 C15 C10 119.7(13) . 4_556
C14 C15 H15 120.2 . .
C10 C15 H15 120.2 4_556 .
O5 C16 O6 127.0(14) . .
O5 C16 C12 116.2(13) . .
O6 C16 C12 116.8(13) . .
O7A C17 O7 17(3) . .
O7A C17 N2 137(6) . .
O7 C17 N2 121(4) . .
N2 C18 H18A 109.5 . .
N2 C18 H18B 109.5 . .
H18A C18 H18B 109.5 . .
N2 C18 H18C 109.5 . .
H18A C18 H18C 109.5 . .
H18B C18 H18C 109.5 . .
N2 C19 H19A 109.5 . .
N2 C19 H19B 109.5 . .
H19A C19 H19B 109.5 . .
N2 C19 H19C 109.5 . .
H19A C19 H19C 109.5 . .
H19B C19 H19C 109.5 . .
O8 C20 N3 132(3) . .
O8 C20 O8A 39(3) . .
N3 C20 O8A 97(4) . .
N3 C21 O8A 80(3) . .
N3 C21 H21A 109.5 . .
O8A C21 H21A 170.3 . .
N3 C21 H21B 109.5 . .
O8A C21 H21B 67.3 . .
H21A C21 H21B 109.5 . .
N3 C21 H21C 109.5 . .
O8A C21 H21C 64.7 . .
H21A C21 H21C 109.5 . .
H21B C21 H21C 109.5 . .
N3 C22 H22A 109.5 . .
N3 C22 H22B 109.5 . .
H22A C22 H22B 109.5 . .
N3 C22 H22C 109.5 . .
H22A C22 H22C 109.5 . .
H22B C22 H22C 109.5 . .

loop_
_geom_bond_atom_site_label_1
_geom_bond_atom_site_label_2
_geom_bond_distance
_geom_bond_site_symmetry_2
Ho1 O4 2.304(10) .
Ho1 O7 2.31(2) .
Ho1 O5 2.322(11) .
Ho1 O6 2.345(10) 7_557
Ho1 O1 2.377(11) .
Ho1 O3 2.380(11) .
Ho1 O8 2.387(15) .
Ho1 O7A 2.42(4) .
Ho1 O2 2.523(11) .
Ho1 O4 2.670(10) 7_557
Ho1 C1 2.812(16) .
Ho1 C9 2.895(15) .
O1 C1 1.22(2) .
O2 C1 1.29(2) .
O3 C9 1.275(17) .
O4 C9 1.257(17) 7_557
O4 Ho1 2.670(10) 7_557
O5 C16 1.259(18) .
O6 C16 1.268(18) .
O6 Ho1 2.345(10) 7_557
O7 C17 1.20(4) .
O7A C17 0.83(5) .
O8 O8A 0.95(7) .
O8 C20 1.26(3) .
O8A C20 1.51(7) .
O8A C21 1.90(9) .
N1 C8 1.24(2) .
N1 C14 1.422(18) .
N2 C18 1.33(4) .
N2 C19 1.39(4) .
N2 C17 1.49(4) .
N3 C20 1.44(3) .
N3 C22 1.46(4) .
N3 C21 1.50(4) .
C1 C2 1.49(2) .
C2 C3 1.35(3) .
C2 C7 1.41(3) .
C3 C4 1.44(2) .
C3 H3 0.9300 .
C4 C5 1.38(3) 2_656
C4 H4 0.9300 .
C5 C6 1.33(4) 2_656
C5 C4 1.38(3) 2_656
C5 C8 1.50(2) .
C6 C5 1.33(4) 2_656
C6 C7 1.40(3) .
C6 H6 0.9300 .
C7 H7 0.9300 .
C9 O4 1.257(17) 7_557
C9 C10 1.49(2) .
C10 C11 1.40(2) 4_546
C10 C15 1.409(19) 4_546
C11 C12 1.39(2) .
C11 C10 1.40(2) 4_556
C11 H11 0.9300 .
C12 C13 1.39(2) .
C12 C16 1.52(2) .
C13 C14 1.38(2) .
C13 H13 0.9300 .
C14 C15 1.39(2) .
C15 C10 1.409(19) 4_556
C15 H15 0.9300 .
C18 H18A 0.9600 .
C18 H18B 0.9600 .
C18 H18C 0.9600 .
C19 H19A 0.9600 .
C19 H19B 0.9600 .
C19 H19C 0.9600 .
C21 H21A 0.9600 .
C21 H21B 0.9600 .
C21 H21C 0.9600 .
C22 H22A 0.9600 .
C22 H22B 0.9600 .
C22 H22C 0.9600 .

loop_
_platon_squeeze_void_nr
_platon_squeeze_void_average_x
_platon_squeeze_void_average_y
_platon_squeeze_void_average_z
_platon_squeeze_void_volume
_platon_squeeze_void_count_electrons
_platon_squeeze_void_content
1 0.000 0.500 -0.002 311 85 ' '
2 0.250 0.250 0.000 156 53 ' '
3 0.500 0.000 -0.002 311 85 ' '
4 0.750 0.750 0.000 155 53 ' '
5 0.250 0.750 0.500 155 53 ' '
6 0.750 0.250 0.500 155 53 ' '
